data_4021091
loop_
_publ_author_name
'Mamoru Koketsu'
'Kayo Mizutani'
'Tomoko Ogawa'
'Ayako Takahashi'
'Hideharu Ishihara'

_publ_section_title
;
 Synthesis of 3-Acyl-1-alkyl-2-alkylseleno-1-cyclobutene
 Using Alkyneselenolate
;
_journal_name_full 'Journal of Organic Chemistry'
_journal_page_first 8938
_journal_page_last 8941
_journal_paper_doi 10.1021/jo048787p
_journal_volume 69
_journal_year 2004
_chemical_formula_moiety 'C16 H16 O2 Se'
_chemical_formula_sum 'C16 H16 O2 Se'
_chemical_formula_weight 319.25
_chemical_melting_point 370.50(15)
_chemical_name_common 7-phenylbicyclo[4.2.0]oct-7-en-2-one
_space_group_IT_number 14
_symmetry_cell_setting monoclinic
_symmetry_space_group_name_Hall '-P 2yn'
_symmetry_space_group_name_H-M 'P 1 21/n 1'
_cell_angle_alpha 90.00
_cell_angle_beta 104.828(5)
_cell_angle_gamma 90.00
_cell_formula_units_Z 4
_cell_length_a 9.9072(10)
_cell_length_b 10.0329(10)
_cell_length_c 14.3386(14)
_cell_measurement_temperature 190(2)
_cell_volume 1377.8(2)
_diffrn_ambient_temperature 190(2)
_exptl_crystal_density_diffrn 1.539
_cod_depositor_comments
;
The following automatic conversions were performed:
'_symmetry_cell_setting' value 'Monoclinic' changed to 'monoclinic'
according to '/home/saulius/struct/CIF-dictionaries/cif_core.dic'
dictionary named 'cif_core.dic' version 2.4.1 from 2010-06-29.

Automatic conversion script
Id: cif_fix_enum 1527 2010-12-29 10:47:43Z saulius 

The following automatic conversions were performed:

'_chemical_melting_point' value '97.2-97.5C' was changed to
'370.50(15)' - it was converted from degrees Celsius(C) to
Kelvins(K), the average value was taken and precision was estimated.

Automatic conversion script
Id: cif_fix_values 1646 2011-03-28 12:23:43Z adriana 
;
_cod_original_sg_symbol_H-M 'P 21/n'
_cod_database_code 4021091

loop_
_symmetry_equiv_pos_as_xyz
'x, y, z'
'-x+1/2, y+1/2, -z+1/2'
'-x, -y, -z'
'x-1/2, -y-1/2, z-1/2'

loop_
_atom_site_label
_atom_site_type_symbol
_atom_site_fract_x
_atom_site_fract_y
_atom_site_fract_z
_atom_site_U_iso_or_equiv
_atom_site_adp_type
_atom_site_occupancy
_atom_site_symmetry_multiplicity
_atom_site_calc_flag
_atom_site_refinement_flags
_atom_site_disorder_assembly
_atom_site_disorder_group
Se1 Se 0.62949(2) -0.29763(2) 0.575001(17) 0.03738(11) Uani 1 1 d . . .
C1 C 0.6800(2) -0.11551(19) 0.57910(14) 0.0282(4) Uani 1 1 d . . .
C2 C 0.7260(2) -0.02407(19) 0.66680(14) 0.0287(4) Uani 1 1 d . . .
H2 H 0.6486 -0.0065 0.6982 0.034 Uiso 1 1 calc R . .
C3 C 0.8584(2) -0.0673(2) 0.73880(15) 0.0334(5) Uani 1 1 d . . .
O3 O 0.85163(18) -0.14289(18) 0.80366(12) 0.0502(4) Uani 1 1 d . . .
C4 C 0.9959(2) -0.0152(2) 0.72921(16) 0.0377(5) Uani 1 1 d . . .
H4A H 1.0656 -0.0879 0.7450 0.045 Uiso 1 1 calc R . .
H4B H 1.0271 0.0567 0.7772 0.045 Uiso 1 1 calc R . .
C5 C 0.9933(2) 0.0388(2) 0.62939(15) 0.0331(4) Uani 1 1 d . . .
H5A H 1.0851 0.0783 0.6302 0.040 Uiso 1 1 calc R . .
H5B H 0.9752 -0.0349 0.5819 0.040 Uiso 1 1 calc R . .
C6 C 0.8798(2) 0.1440(2) 0.59995(16) 0.0327(4) Uani 1 1 d . . .
H6A H 0.8842 0.1836 0.5375 0.039 Uiso 1 1 calc R . .
H6B H 0.8970 0.2160 0.6488 0.039 Uiso 1 1 calc R . .
C7 C 0.7345(2) 0.08590(19) 0.59031(14) 0.0278(4) Uani 1 1 d . . .
H7 H 0.6629 0.1572 0.5869 0.033 Uiso 1 1 calc R . .
C8 C 0.68463(19) -0.02062(19) 0.51338(14) 0.0263(4) Uani 1 1 d . . .
C9 C 0.65357(19) -0.00936(19) 0.40845(14) 0.0274(4) Uani 1 1 d . . .
C10 C 0.6132(2) -0.1177(2) 0.34676(15) 0.0325(4) Uani 1 1 d . . .
H10 H 0.6053 -0.2036 0.3728 0.039 Uiso 1 1 calc R . .
C11 C 0.5844(2) -0.1007(2) 0.24747(16) 0.0399(5) Uani 1 1 d . . .
H11 H 0.5560 -0.1749 0.2059 0.048 Uiso 1 1 calc R . .
C12 C 0.5968(2) 0.0238(3) 0.20872(16) 0.0421(5) Uani 1 1 d . . .
H12 H 0.5777 0.0345 0.1408 0.051 Uiso 1 1 calc R . .
C13 C 0.6366(2) 0.1317(2) 0.26846(16) 0.0394(5) Uani 1 1 d . . .
H13 H 0.6454 0.2170 0.2417 0.047 Uiso 1 1 calc R . .
C14 C 0.6641(2) 0.1164(2) 0.36792(16) 0.0334(5) Uani 1 1 d . . .
H14 H 0.6903 0.1916 0.4088 0.040 Uiso 1 1 calc R . .
C15 C 0.7799(2) -0.3749(2) 0.52725(15) 0.0342(5) Uani 1 1 d . . .
O15 O 0.87397(18) -0.31029(15) 0.51260(14) 0.0474(4) Uani 1 1 d . . .
C16 C 0.7601(3) -0.5218(2) 0.51048(18) 0.0462(6) Uani 1 1 d . . .
H16A H 0.8456 -0.5606 0.4997 0.069 Uiso 1 1 calc R . .
H16B H 0.6823 -0.5375 0.4537 0.069 Uiso 1 1 calc R . .
H16C H 0.7395 -0.5635 0.5671 0.069 Uiso 1 1 calc R . .

loop_
_atom_site_aniso_label
_atom_site_aniso_U_11
_atom_site_aniso_U_22
_atom_site_aniso_U_33
_atom_site_aniso_U_23
_atom_site_aniso_U_13
_atom_site_aniso_U_12
Se1 0.03915(15) 0.02887(14) 0.04984(17) 0.00338(9) 0.02185(11) -0.00464(8)
C1 0.0273(9) 0.0267(10) 0.0319(10) 0.0014(8) 0.0102(8) -0.0011(8)
C2 0.0278(10) 0.0318(10) 0.0291(10) 0.0003(8) 0.0122(8) 0.0030(8)
C3 0.0374(11) 0.0348(11) 0.0295(11) -0.0003(9) 0.0112(9) 0.0055(9)
O3 0.0537(10) 0.0572(11) 0.0418(9) 0.0194(8) 0.0161(8) 0.0081(8)
C4 0.0312(11) 0.0451(13) 0.0349(12) 0.0034(9) 0.0049(9) 0.0066(9)
C5 0.0276(10) 0.0375(11) 0.0367(11) -0.0028(9) 0.0125(9) -0.0018(8)
C6 0.0322(11) 0.0287(10) 0.0358(11) -0.0006(9) 0.0061(9) -0.0036(8)
C7 0.0265(9) 0.0267(10) 0.0309(10) -0.0002(8) 0.0089(8) 0.0044(8)
C8 0.0225(9) 0.0257(10) 0.0317(10) 0.0003(8) 0.0089(8) 0.0035(7)
C9 0.0211(9) 0.0313(10) 0.0310(10) 0.0033(8) 0.0090(8) 0.0042(7)
C10 0.0299(10) 0.0331(11) 0.0349(11) -0.0002(9) 0.0090(9) 0.0032(8)
C11 0.0372(12) 0.0489(13) 0.0334(12) -0.0054(10) 0.0087(9) 0.0071(10)
C12 0.0349(12) 0.0629(16) 0.0299(11) 0.0060(11) 0.0105(9) 0.0109(11)
C13 0.0331(11) 0.0453(13) 0.0410(13) 0.0174(10) 0.0116(10) 0.0068(9)
C14 0.0280(10) 0.0333(11) 0.0389(12) 0.0047(9) 0.0088(9) 0.0032(8)
C15 0.0401(12) 0.0315(11) 0.0315(11) 0.0031(8) 0.0102(9) 0.0006(9)
O15 0.0471(10) 0.0365(9) 0.0673(12) -0.0006(8) 0.0304(9) -0.0013(7)
C16 0.0622(16) 0.0310(12) 0.0496(14) -0.0034(10) 0.0221(12) -0.0036(11)

loop_
_geom_bond_atom_site_label_1
_geom_bond_atom_site_label_2
_geom_bond_distance
_geom_bond_site_symmetry_2
_geom_bond_publ_flag
Se1 C1 1.891(2) . yes
Se1 C15 1.952(2) . yes
C1 C8 1.349(3) . yes
C1 C2 1.529(3) . yes
C2 C3 1.510(3) . yes
C2 C7 1.573(3) . yes
C2 H2 1.0000 . ?
C3 O3 1.215(3) . yes
C3 C4 1.497(3) . yes
C4 C5 1.524(3) . yes
C4 H4A 0.9900 . ?
C4 H4B 0.9900 . ?
C5 C6 1.521(3) . yes
C5 H5A 0.9900 . ?
C5 H5B 0.9900 . ?
C6 C7 1.526(3) . yes
C6 H6A 0.9900 . ?
C6 H6B 0.9900 . ?
C7 C8 1.525(3) . yes
C7 H7 1.0000 . ?
C8 C9 1.461(3) . yes
C9 C10 1.394(3) . yes
C9 C14 1.404(3) . yes
C10 C11 1.389(3) . yes
C10 H10 0.9500 . ?
C11 C12 1.385(3) . yes
C11 H11 0.9500 . ?
C12 C13 1.375(3) . yes
C12 H12 0.9500 . ?
C13 C14 1.390(3) . yes
C13 H13 0.9500 . ?
C14 H14 0.9500 . ?
C15 O15 1.197(3) . yes
C15 C16 1.499(3) . yes
C16 H16A 0.9800 . ?
C16 H16B 0.9800 . ?
C16 H16C 0.9800 . ?

loop_
_cod_related_entry_id
_cod_related_entry_database
_cod_related_entry_code
1 ChemSpider 9476585
